data_4023812
loop_
_publ_author_name
'Xiang-Ying Tang'
'Min Shi'

_publ_section_title
;
 Vilsmeier-Haack Reaction of 1-Cyclopropyl-2-arylethanones
;
_journal_name_full 'Journal of Organic Chemistry'
_journal_page_first 8317
_journal_page_last 8320
_journal_paper_doi 10.1021/jo801492k
_journal_volume 73
_journal_year 2008
_chemical_formula_sum 'C14 H12 Cl2 O2'
_chemical_formula_weight 283.14
_chemical_name_systematic
; 
 ? 
;
_space_group_IT_number 2
_symmetry_cell_setting triclinic
_symmetry_space_group_name_Hall '-P 1'
_symmetry_space_group_name_H-M 'P -1'
_atom_sites_solution_hydrogens geom
_atom_sites_solution_primary direct
_atom_sites_solution_secondary difmap
_audit_creation_method SHELXL-97
_cell_angle_alpha 87.946(4)
_cell_angle_beta 87.265(4)
_cell_angle_gamma 79.808(3)
_cell_formula_units_Z 2
_cell_length_a 4.4303(9)
_cell_length_b 10.037(2)
_cell_length_c 14.798(3)
_cell_measurement_reflns_used 1865
_cell_measurement_temperature 293(2)
_cell_measurement_theta_max 55.680
_cell_measurement_theta_min 4.897
_cell_volume 646.7(2)
_computing_cell_refinement 'Bruker SMART'
_computing_data_collection 'Bruker SMART'
_computing_data_reduction 'Bruker SHELXTL'
_computing_molecular_graphics 'Bruker SHELXTL'
_computing_publication_material 'Bruker SHELXTL'
_computing_structure_refinement 'SHELXL-97 (Sheldrick, 1997)'
_computing_structure_solution 'SHELXS-97 (Sheldrick, 1990)'
_diffrn_ambient_temperature 293(2)
_diffrn_measured_fraction_theta_full 0.978
_diffrn_measured_fraction_theta_max 0.978
_diffrn_measurement_device_type 'CCD area detector'
_diffrn_measurement_method 'phi and omega scans'
_diffrn_radiation_monochromator graphite
_diffrn_radiation_source 'fine-focus sealed tube'
_diffrn_radiation_type MoK\a
_diffrn_radiation_wavelength 0.71073
_diffrn_reflns_av_R_equivalents 0.0676
_diffrn_reflns_av_sigmaI/netI 0.0530
_diffrn_reflns_limit_h_max 5
_diffrn_reflns_limit_h_min -5
_diffrn_reflns_limit_k_max 12
_diffrn_reflns_limit_k_min -12
_diffrn_reflns_limit_l_max 10
_diffrn_reflns_limit_l_min -18
_diffrn_reflns_number 3521
_diffrn_reflns_theta_full 26.00
_diffrn_reflns_theta_max 26.00
_diffrn_reflns_theta_min 2.06
_exptl_absorpt_coefficient_mu 0.492
_exptl_absorpt_correction_T_max 1.00000
_exptl_absorpt_correction_T_min 0.75312
_exptl_absorpt_correction_type empirical
_exptl_absorpt_process_details sadabs
_exptl_crystal_colour colorless
_exptl_crystal_density_diffrn 1.454
_exptl_crystal_density_method 'not measured'
_exptl_crystal_description prismatic
_exptl_crystal_F_000 292
_exptl_crystal_size_max 0.483
_exptl_crystal_size_mid 0.301
_exptl_crystal_size_min 0.190
_refine_diff_density_max 0.307
_refine_diff_density_min -0.259
_refine_diff_density_rms 0.064
_refine_ls_extinction_method none
_refine_ls_goodness_of_fit_ref 0.999
_refine_ls_hydrogen_treatment constr
_refine_ls_matrix_type full
_refine_ls_number_parameters 164
_refine_ls_number_reflns 2492
_refine_ls_number_restraints 0
_refine_ls_restrained_S_all 0.999
_refine_ls_R_factor_all 0.0515
_refine_ls_R_factor_gt 0.0449
_refine_ls_shift/su_max 0.001
_refine_ls_shift/su_mean 0.000
_refine_ls_structure_factor_coef Fsqd
_refine_ls_weighting_details 'calc w=1/[\s^2^(Fo^2^)+(0.0816P)^2^+0.0000P] where P=(Fo^2^+2Fc^2^)/3'
_refine_ls_weighting_scheme calc
_refine_ls_wR_factor_gt 0.1207
_refine_ls_wR_factor_ref 0.1251
_reflns_number_gt 2069
_reflns_number_total 2492
_reflns_threshold_expression >2sigma(I)
_cod_data_source_file jo801492k_si_001.cif
_cod_data_source_block cd27474
_cod_depositor_comments
;
The following automatic conversions were performed:
'_symmetry_cell_setting' value 'Triclinic' changed to 'triclinic'
according to '/home/saulius/struct/CIF-dictionaries/cif_core.dic'
dictionary named 'cif_core.dic' version 2.4.1 from 2010-06-29.

Automatic conversion script
Id: cif_fix_enum 1527 2010-12-29 10:47:43Z saulius 
;
_cod_database_code 4023812

loop_
_symmetry_equiv_pos_as_xyz
'x, y, z'
'-x, -y, -z'

loop_
_atom_site_label
_atom_site_type_symbol
_atom_site_fract_x
_atom_site_fract_y
_atom_site_fract_z
_atom_site_U_iso_or_equiv
_atom_site_adp_type
_atom_site_occupancy
_atom_site_symmetry_multiplicity
_atom_site_calc_flag
_atom_site_refinement_flags
_atom_site_disorder_assembly
_atom_site_disorder_group
Cl1 Cl 0.69255(15) 0.47922(6) 0.62073(4) 0.0640(2) Uani 1 1 d . . .
Cl2 Cl 0.85229(12) 0.35873(5) 0.94124(3) 0.0584(2) Uani 1 1 d . . .
O1 O 1.1732(5) 0.77702(19) 0.53029(11) 0.0814(6) Uani 1 1 d . . .
O2 O 1.2773(4) 1.11855(15) 0.74212(11) 0.0675(4) Uani 1 1 d . . .
C1 C 0.7455(4) 0.60495(18) 0.69430(13) 0.0426(4) Uani 1 1 d . . .
C2 C 0.6299(4) 0.59414(18) 0.78355(13) 0.0419(4) Uani 1 1 d . . .
C3 C 0.6794(4) 0.69118(18) 0.84135(12) 0.0438(4) Uani 1 1 d . . .
H3 H 0.6049 0.6867 0.9010 0.053 Uiso 1 1 calc R . .
C4 C 0.8363(4) 0.79660(18) 0.81504(12) 0.0419(4) Uani 1 1 d . . .
C5 C 0.8823(5) 0.8946(2) 0.87687(14) 0.0527(5) Uani 1 1 d . . .
H5 H 0.8106 0.8880 0.9367 0.063 Uiso 1 1 calc R . .
C6 C 1.0286(5) 0.9979(2) 0.85059(14) 0.0563(5) Uani 1 1 d . . .
H6 H 1.0563 1.0616 0.8921 0.068 Uiso 1 1 calc R . .
C7 C 1.1388(5) 1.00864(19) 0.76051(14) 0.0503(5) Uani 1 1 d . . .
C8 C 1.1041(4) 0.91561(18) 0.69869(13) 0.0456(4) Uani 1 1 d . . .
H8 H 1.1811 0.9237 0.6395 0.055 Uiso 1 1 calc R . .
C9 C 0.9512(4) 0.80652(17) 0.72424(12) 0.0393(4) Uani 1 1 d . . .
C10 C 0.9014(4) 0.70687(18) 0.66242(12) 0.0426(4) Uani 1 1 d . . .
C11 C 0.9988(6) 0.7125(2) 0.56597(14) 0.0590(6) Uani 1 1 d . . .
H11 H 0.9126 0.6586 0.5282 0.071 Uiso 1 1 calc R . .
C12 C 0.4570(4) 0.4840(2) 0.81537(14) 0.0497(5) Uani 1 1 d . . .
H12A H 0.3224 0.4696 0.7682 0.060 Uiso 1 1 calc R . .
H12B H 0.3284 0.5150 0.8680 0.060 Uiso 1 1 calc R . .
C13 C 0.6543(5) 0.34940(19) 0.83971(14) 0.0502(5) Uani 1 1 d . . .
H13A H 0.8027 0.3229 0.7904 0.060 Uiso 1 1 calc R . .
H13B H 0.5258 0.2807 0.8477 0.060 Uiso 1 1 calc R . .
C14 C 1.3799(7) 1.1405(3) 0.65096(18) 0.0739(7) Uani 1 1 d . . .
H14A H 1.5344 1.0654 0.6329 0.111 Uiso 1 1 calc R . .
H14B H 1.4646 1.2222 0.6464 0.111 Uiso 1 1 calc R . .
H14C H 1.2098 1.1485 0.6121 0.111 Uiso 1 1 calc R . .

loop_
_atom_site_aniso_label
_atom_site_aniso_U_11
_atom_site_aniso_U_22
_atom_site_aniso_U_33
_atom_site_aniso_U_23
_atom_site_aniso_U_13
_atom_site_aniso_U_12
Cl1 0.0895(4) 0.0577(3) 0.0517(3) -0.0116(2) -0.0003(3) -0.0302(3)
Cl2 0.0656(4) 0.0621(3) 0.0468(3) 0.0072(2) -0.0054(2) -0.0102(2)
O1 0.1168(15) 0.0896(12) 0.0475(9) -0.0055(8) 0.0188(9) -0.0496(11)
O2 0.0870(11) 0.0508(8) 0.0717(11) 0.0023(8) -0.0154(8) -0.0286(8)
C1 0.0458(10) 0.0429(10) 0.0393(9) -0.0030(7) -0.0054(7) -0.0074(8)
C2 0.0365(9) 0.0435(10) 0.0436(10) 0.0042(8) -0.0024(7) -0.0021(7)
C3 0.0452(10) 0.0465(10) 0.0360(9) 0.0034(8) 0.0017(7) 0.0000(8)
C4 0.0461(10) 0.0398(9) 0.0369(9) 0.0001(7) -0.0056(7) 0.0013(7)
C5 0.0673(12) 0.0503(11) 0.0372(10) -0.0027(8) -0.0059(9) 0.0001(10)
C6 0.0758(14) 0.0435(11) 0.0503(12) -0.0066(9) -0.0159(10) -0.0080(10)
C7 0.0560(11) 0.0400(10) 0.0564(12) 0.0032(9) -0.0153(9) -0.0096(8)
C8 0.0504(10) 0.0432(10) 0.0433(10) 0.0052(8) -0.0066(8) -0.0082(8)
C9 0.0397(9) 0.0387(9) 0.0383(9) 0.0020(7) -0.0069(7) -0.0022(7)
C10 0.0474(10) 0.0435(10) 0.0362(10) 0.0008(8) -0.0023(7) -0.0066(8)
C11 0.0823(15) 0.0594(13) 0.0396(11) -0.0049(9) 0.0033(10) -0.0250(11)
C12 0.0416(10) 0.0541(11) 0.0535(12) 0.0057(9) -0.0005(8) -0.0105(8)
C13 0.0552(11) 0.0461(10) 0.0513(11) 0.0017(9) -0.0031(9) -0.0150(9)
C14 0.0896(17) 0.0607(14) 0.0779(18) 0.0174(12) -0.0135(14) -0.0321(13)

loop_
_atom_type_symbol
_atom_type_description
_atom_type_scat_dispersion_real
_atom_type_scat_dispersion_imag
_atom_type_scat_source
C C 0.0033 0.0016 'International Tables Vol C Tables 4.2.6.8 and 6.1.1.4'
H H 0.0000 0.0000 'International Tables Vol C Tables 4.2.6.8 and 6.1.1.4'
O O 0.0106 0.0060 'International Tables Vol C Tables 4.2.6.8 and 6.1.1.4'
Cl Cl 0.1484 0.1585 'International Tables Vol C Tables 4.2.6.8 and 6.1.1.4'

loop_
_geom_angle_atom_site_label_1
_geom_angle_atom_site_label_2
_geom_angle_atom_site_label_3
_geom_angle
_geom_angle_site_symmetry_1
_geom_angle_site_symmetry_3
_geom_angle_publ_flag
C7 O2 C14 117.52(17) . . ?
C10 C1 C2 123.99(16) . . ?
C10 C1 Cl1 119.18(14) . . ?
C2 C1 Cl1 116.81(14) . . ?
C3 C2 C1 116.42(17) . . ?
C3 C2 C12 120.97(17) . . ?
C1 C2 C12 122.61(17) . . ?
C2 C3 C4 123.29(16) . . ?
C2 C3 H3 118.4 . . ?
C4 C3 H3 118.4 . . ?
C3 C4 C5 121.46(17) . . ?
C3 C4 C9 119.66(17) . . ?
C5 C4 C9 118.88(17) . . ?
C6 C5 C4 121.20(19) . . ?
C6 C5 H5 119.4 . . ?
C4 C5 H5 119.4 . . ?
C5 C6 C7 119.90(19) . . ?
C5 C6 H6 120.0 . . ?
C7 C6 H6 120.0 . . ?
C8 C7 O2 124.61(19) . . ?
C8 C7 C6 121.13(19) . . ?
O2 C7 C6 114.26(18) . . ?
C7 C8 C9 120.22(18) . . ?
C7 C8 H8 119.9 . . ?
C9 C8 H8 119.9 . . ?
C8 C9 C4 118.67(17) . . ?
C8 C9 C10 123.15(17) . . ?
C4 C9 C10 118.16(16) . . ?
C1 C10 C9 118.47(16) . . ?
C1 C10 C11 119.37(17) . . ?
C9 C10 C11 122.11(17) . . ?
O1 C11 C10 128.3(2) . . ?
O1 C11 H11 115.9 . . ?
C10 C11 H11 115.9 . . ?
C2 C12 C13 115.33(16) . . ?
C2 C12 H12A 108.4 . . ?
C13 C12 H12A 108.4 . . ?
C2 C12 H12B 108.4 . . ?
C13 C12 H12B 108.4 . . ?
H12A C12 H12B 107.5 . . ?
C12 C13 Cl2 111.48(14) . . ?
C12 C13 H13A 109.3 . . ?
Cl2 C13 H13A 109.3 . . ?
C12 C13 H13B 109.3 . . ?
Cl2 C13 H13B 109.3 . . ?
H13A C13 H13B 108.0 . . ?
O2 C14 H14A 109.5 . . ?
O2 C14 H14B 109.5 . . ?
H14A C14 H14B 109.5 . . ?
O2 C14 H14C 109.5 . . ?
H14A C14 H14C 109.5 . . ?
H14B C14 H14C 109.5 . . ?

loop_
_geom_bond_atom_site_label_1
_geom_bond_atom_site_label_2
_geom_bond_distance
_geom_bond_site_symmetry_2
_geom_bond_publ_flag
Cl1 C1 1.7494(18) . ?
Cl2 C13 1.789(2) . ?
O1 C11 1.187(3) . ?
O2 C7 1.368(2) . ?
O2 C14 1.425(3) . ?
C1 C10 1.389(3) . ?
C1 C2 1.401(3) . ?
C2 C3 1.372(3) . ?
C2 C12 1.503(3) . ?
C3 C4 1.400(3) . ?
C3 H3 0.9300 . ?
C4 C5 1.414(3) . ?
C4 C9 1.421(3) . ?
C5 C6 1.353(3) . ?
C5 H5 0.9300 . ?
C6 C7 1.405(3) . ?
C6 H6 0.9300 . ?
C7 C8 1.363(3) . ?
C8 C9 1.417(3) . ?
C8 H8 0.9300 . ?
C9 C10 1.432(3) . ?
C10 C11 1.473(3) . ?
C11 H11 0.9300 . ?
C12 C13 1.515(3) . ?
C12 H12A 0.9700 . ?
C12 H12B 0.9700 . ?
C13 H13A 0.9700 . ?
C13 H13B 0.9700 . ?
C14 H14A 0.9600 . ?
C14 H14B 0.9600 . ?
C14 H14C 0.9600 . ?

loop_
_geom_torsion_atom_site_label_1
_geom_torsion_atom_site_label_2
_geom_torsion_atom_site_label_3
_geom_torsion_atom_site_label_4
_geom_torsion
_geom_torsion_site_symmetry_1
_geom_torsion_site_symmetry_2
_geom_torsion_site_symmetry_3
_geom_torsion_site_symmetry_4
_geom_torsion_publ_flag
C10 C1 C2 C3 -0.4(3) . . . . ?
Cl1 C1 C2 C3 178.38(12) . . . . ?
C10 C1 C2 C12 178.81(16) . . . . ?
Cl1 C1 C2 C12 -2.4(2) . . . . ?
C1 C2 C3 C4 -0.1(3) . . . . ?
C12 C2 C3 C4 -179.38(16) . . . . ?
C2 C3 C4 C5 -179.99(17) . . . . ?
C2 C3 C4 C9 0.3(3) . . . . ?
C3 C4 C5 C6 -178.64(18) . . . . ?
C9 C4 C5 C6 1.0(3) . . . . ?
C4 C5 C6 C7 -0.2(3) . . . . ?
C14 O2 C7 C8 3.0(3) . . . . ?
C14 O2 C7 C6 -176.6(2) . . . . ?
C5 C6 C7 C8 -0.8(3) . . . . ?
C5 C6 C7 O2 178.88(18) . . . . ?
O2 C7 C8 C9 -178.72(17) . . . . ?
C6 C7 C8 C9 0.9(3) . . . . ?
C7 C8 C9 C4 0.0(3) . . . . ?
C7 C8 C9 C10 178.70(17) . . . . ?
C3 C4 C9 C8 178.79(16) . . . . ?
C5 C4 C9 C8 -0.9(2) . . . . ?
C3 C4 C9 C10 0.0(2) . . . . ?
C5 C4 C9 C10 -179.70(16) . . . . ?
C2 C1 C10 C9 0.7(3) . . . . ?
Cl1 C1 C10 C9 -178.05(13) . . . . ?
C2 C1 C10 C11 -176.81(18) . . . . ?
Cl1 C1 C10 C11 4.4(3) . . . . ?
C8 C9 C10 C1 -179.24(16) . . . . ?
C4 C9 C10 C1 -0.5(3) . . . . ?
C8 C9 C10 C11 -1.8(3) . . . . ?
C4 C9 C10 C11 176.99(18) . . . . ?
C1 C10 C11 O1 -166.7(2) . . . . ?
C9 C10 C11 O1 15.8(4) . . . . ?
C3 C2 C12 C13 -98.9(2) . . . . ?
C1 C2 C12 C13 81.9(2) . . . . ?
C2 C12 C13 Cl2 70.2(2) . . . . ?

loop_
_cod_related_entry_id
_cod_related_entry_database
_cod_related_entry_code
1 ChemSpider 30658786
